data_7029662
loop_
_publ_author_name
'Widger, Leland R.'
'Jiang, Yunbo'
'McQuilken, Alison C.'
'Yang, Tzuhsiung'
'Siegler, Maxime A.'
'Matsumura, Hirotoshi'
'Mo\"enne-Loccoz, Pierre'
'Kumar, Devesh'
'de Visser, Sam P.'
'Goldberg, David P.'

_publ_section_title
;
 Thioether-ligated iron(ii) and iron(iii)-hydroperoxo/alkylperoxo
 complexes with an H-bond donor in the second coordination sphere.
;
_journal_issue 20
_journal_name_full 'Dalton transactions (Cambridge, England : 2003)'
_journal_page_first 7522
_journal_page_last 7532
_journal_paper_doi 10.1039/c4dt00281d
_journal_volume 43
_journal_year 2014
_chemical_formula_moiety 'C29 H28 Fe N6 S, 2(B F4)'
_chemical_formula_sum 'C29 H28 B2 F8 Fe N6 S'
_chemical_formula_weight 722.10
_chemical_name_systematic
; 
 ? 
;
_space_group_IT_number 2
_symmetry_cell_setting triclinic
_symmetry_space_group_name_Hall '-P 1'
_symmetry_space_group_name_H-M 'P -1'
_atom_sites_solution_hydrogens geom
_atom_sites_solution_primary direct
_atom_sites_solution_secondary difmap
_audit_creation_method SHELXL-97
_cell_angle_alpha 80.5885(18)
_cell_angle_beta 88.0024(18)
_cell_angle_gamma 68.543(2)
_cell_formula_units_Z 2
_cell_length_a 10.6689(2)
_cell_length_b 12.0355(2)
_cell_length_c 13.0403(3)
_cell_measurement_reflns_used 18499
_cell_measurement_temperature 110(2)
_cell_measurement_theta_max 27.6
_cell_measurement_theta_min 1.84
_cell_volume 1536.85(6)
_computing_cell_refinement
;
CrysAlisPro, Agilent Technologies,
Version 1.171.35.11 (release 16-05-2011 CrysAlis171 .NET)
(compiled May 16 2011,17:55:39)
;
_computing_data_collection
;
CrysAlisPro, Agilent Technologies,
Version 1.171.35.11 (release 16-05-2011 CrysAlis171 .NET)
(compiled May 16 2011,17:55:39)
;
_computing_data_reduction
;
CrysAlisPro, Agilent Technologies,
Version 1.171.35.11 (release 16-05-2011 CrysAlis171 .NET)
(compiled May 16 2011,17:55:39)
;
_computing_molecular_graphics 'SHELXTL v6.10 (Sheldrick, 2008)'
_computing_publication_material 'SHELXTL v6.10 (Sheldrick, 2008)'
_computing_structure_refinement 'SHELXL-97 (Sheldrick, 2008)'
_computing_structure_solution 'SHELXS-97 (Sheldrick, 2008)'
_diffrn_ambient_temperature 110(2)
_diffrn_detector_area_resol_mean 15.989
_diffrn_measured_fraction_theta_full 0.999
_diffrn_measured_fraction_theta_max 0.999
_diffrn_measurement_device_type 'Goniometer KM4/Xcalibur, detector: Sapphire3'
_diffrn_measurement_method '\w scans'
_diffrn_radiation_monochromator graphite
_diffrn_radiation_source 'Enhance (Mo) X-ray Source'
_diffrn_radiation_type MoK\a
_diffrn_radiation_wavelength 0.71073
_diffrn_reflns_av_R_equivalents 0.0247
_diffrn_reflns_av_sigmaI/netI 0.0190
_diffrn_reflns_limit_h_max 13
_diffrn_reflns_limit_h_min -13
_diffrn_reflns_limit_k_max 15
_diffrn_reflns_limit_k_min -15
_diffrn_reflns_limit_l_max 16
_diffrn_reflns_limit_l_min -16
_diffrn_reflns_number 35673
_diffrn_reflns_theta_full 27.50
_diffrn_reflns_theta_max 27.50
_diffrn_reflns_theta_min 2.20
_exptl_absorpt_coefficient_mu 0.640
_exptl_absorpt_correction_T_max 0.929
_exptl_absorpt_correction_T_min 0.806
_exptl_absorpt_correction_type analytical
_exptl_absorpt_process_details
;
CrysAlisPro, Agilent Technologies,
Version 1.171.35.11 (release 16-05-2011 CrysAlis171 .NET)
(compiled May 16 2011,17:55:39)
Analytical numeric absorption correction using a multifaceted crystal
            model based on expressions derived by R.C. Clark & J.S. Reid.
(Clark, R. C. & Reid, J. S. (1995). Acta Cryst. A51, 887-897)
;
_exptl_crystal_colour 'dark red'
_exptl_crystal_density_diffrn 1.560
_exptl_crystal_density_method 'not measured'
_exptl_crystal_description 'irregular shape'
_exptl_crystal_F_000 736
_exptl_crystal_size_max 0.47
_exptl_crystal_size_mid 0.39
_exptl_crystal_size_min 0.14
_refine_diff_density_max 0.633
_refine_diff_density_min -0.497
_refine_diff_density_rms 0.067
_refine_ls_extinction_method none
_refine_ls_goodness_of_fit_ref 1.061
_refine_ls_hydrogen_treatment constr
_refine_ls_matrix_type full
_refine_ls_number_parameters 425
_refine_ls_number_reflns 7051
_refine_ls_number_restraints 0
_refine_ls_restrained_S_all 1.061
_refine_ls_R_factor_all 0.0373
_refine_ls_R_factor_gt 0.0325
_refine_ls_shift/su_max 0.001
_refine_ls_shift/su_mean 0.000
_refine_ls_structure_factor_coef Fsqd
_refine_ls_weighting_details 'calc w=1/[\s^2^(Fo^2^)+(0.0489P)^2^+0.9082P] where P=(Fo^2^+2Fc^2^)/3'
_refine_ls_weighting_scheme calc
_refine_ls_wR_factor_gt 0.0877
_refine_ls_wR_factor_ref 0.0905
_reflns_number_gt 6258
_reflns_number_total 7051
_reflns_threshold_expression I>2\s(I)
_cod_data_source_file c4dt00281d2.cif
_cod_data_source_block 1
_cod_depositor_comments 'Adding full bibliography for 7029662--7029664.cif.'
_cod_original_cell_volume 1536.85(5)
_cod_database_code 7029662

loop_
_symmetry_equiv_pos_as_xyz
'x, y, z'
'-x, -y, -z'

loop_
_atom_site_label
_atom_site_type_symbol
_atom_site_fract_x
_atom_site_fract_y
_atom_site_fract_z
_atom_site_U_iso_or_equiv
_atom_site_adp_type
_atom_site_occupancy
_atom_site_symmetry_multiplicity
_atom_site_calc_flag
_atom_site_refinement_flags
Fe1 Fe 0.60600(2) 0.273893(19) 0.296428(16) 0.01444(7) Uani 1 1 d .
S1 S 0.69563(4) 0.35887(3) 0.15776(3) 0.01682(9) Uani 1 1 d .
C1 C 1.06236(18) 0.32952(18) 0.04810(14) 0.0284(4) Uani 1 1 d .
C2 C 0.91955(17) 0.38418(16) 0.06798(14) 0.0246(3) Uani 1 1 d .
H2A H 0.8664 0.3955 0.0038 0.030 Uiso 1 1 calc R
H2B H 0.9004 0.4648 0.0875 0.030 Uiso 1 1 calc R
C3 C 0.87655(15) 0.30470(15) 0.15564(13) 0.0213(3) Uani 1 1 d .
H3A H 0.9133 0.3081 0.2233 0.026 Uiso 1 1 calc R
H3B H 0.9124 0.2196 0.1438 0.026 Uiso 1 1 calc R
C4 C 0.64954(16) 0.30669(14) 0.05018(12) 0.0193(3) Uani 1 1 d .
C5 C 0.74104(18) 0.23732(16) -0.01437(13) 0.0257(3) Uani 1 1 d .
H5 H 0.8351 0.2143 -0.0023 0.031 Uiso 1 1 calc R
C6 C 0.6940(2) 0.20190(18) -0.09663(14) 0.0308(4) Uani 1 1 d .
H6 H 0.7560 0.1536 -0.1404 0.037 Uiso 1 1 calc R
C7 C 0.5571(2) 0.23671(18) -0.11496(14) 0.0307(4) Uani 1 1 d .
H7 H 0.5253 0.2143 -0.1726 0.037 Uiso 1 1 calc R
C8 C 0.46595(18) 0.30404(16) -0.04970(13) 0.0250(3) Uani 1 1 d .
H8 H 0.3720 0.3273 -0.0627 0.030 Uiso 1 1 calc R
C9 C 0.51088(16) 0.33809(14) 0.03502(12) 0.0196(3) Uani 1 1 d .
C10 C 0.41363(16) 0.39882(14) 0.11337(12) 0.0195(3) Uani 1 1 d .
H10A H 0.4272 0.4736 0.1230 0.023 Uiso 1 1 calc R
H10B H 0.3201 0.4216 0.0873 0.023 Uiso 1 1 calc R
C11 C 0.42207(16) 0.19859(14) 0.20059(12) 0.0188(3) Uani 1 1 d .
H11A H 0.3725 0.1715 0.2588 0.023 Uiso 1 1 calc R
H11B H 0.3708 0.2112 0.1351 0.023 Uiso 1 1 calc R
C12 C 0.55989(16) 0.10376(14) 0.19615(12) 0.0189(3) Uani 1 1 d .
C13 C 0.58270(19) 0.00407(16) 0.14699(14) 0.0266(4) Uani 1 1 d .
H13 H 0.5109 -0.0046 0.1121 0.032 Uiso 1 1 calc R
C14 C 0.7116(2) -0.08243(17) 0.14963(15) 0.0324(4) Uani 1 1 d .
H14 H 0.7291 -0.1518 0.1175 0.039 Uiso 1 1 calc R
C15 C 0.81426(19) -0.06663(16) 0.19949(15) 0.0291(4) Uani 1 1 d .
H15 H 0.9034 -0.1246 0.2016 0.035 Uiso 1 1 calc R
C16 C 0.78589(17) 0.03468(15) 0.24649(13) 0.0221(3) Uani 1 1 d .
H16 H 0.8570 0.0455 0.2805 0.027 Uiso 1 1 calc R
C17 C 0.33818(15) 0.37688(14) 0.29425(12) 0.0191(3) Uani 1 1 d .
H17 H 0.2419 0.4076 0.2699 0.023 Uiso 1 1 calc R
C18 C 0.38292(16) 0.47594(14) 0.31823(12) 0.0197(3) Uani 1 1 d .
C19 C 0.29831(18) 0.59035(15) 0.33312(13) 0.0253(3) Uani 1 1 d .
H19 H 0.2034 0.6156 0.3241 0.030 Uiso 1 1 calc R
C20 C 0.3565(2) 0.66705(16) 0.36169(14) 0.0295(4) Uani 1 1 d .
H20 H 0.3017 0.7462 0.3728 0.035 Uiso 1 1 calc R
C21 C 0.4951(2) 0.62708(16) 0.37388(14) 0.0280(4) Uani 1 1 d .
H21 H 0.5360 0.6786 0.3939 0.034 Uiso 1 1 calc R
C22 C 0.57371(18) 0.51227(15) 0.35685(13) 0.0227(3) Uani 1 1 d .
H22 H 0.6689 0.4860 0.3640 0.027 Uiso 1 1 calc R
C23 C 0.36649(16) 0.28652(14) 0.39309(12) 0.0189(3) Uani 1 1 d .
C24 C 0.27095(18) 0.27355(16) 0.46266(14) 0.0250(3) Uani 1 1 d .
H24 H 0.1781 0.3210 0.4496 0.030 Uiso 1 1 calc R
C25 C 0.31444(19) 0.18893(17) 0.55261(14) 0.0269(4) Uani 1 1 d .
H25 H 0.2516 0.1782 0.6030 0.032 Uiso 1 1 calc R
C26 C 0.45043(19) 0.12052(15) 0.56784(13) 0.0246(3) Uani 1 1 d .
H26 H 0.4815 0.0610 0.6282 0.030 Uiso 1 1 calc R
C27 C 0.54106(17) 0.13919(14) 0.49465(12) 0.0204(3) Uani 1 1 d .
H27 H 0.6343 0.0922 0.5058 0.024 Uiso 1 1 calc R
C28 C 0.85147(16) 0.22095(15) 0.43745(12) 0.0207(3) Uani 1 1 d .
C29 C 0.96527(18) 0.20587(18) 0.50444(14) 0.0282(4) Uani 1 1 d .
H29A H 1.0496 0.1700 0.4691 0.042 Uiso 1 1 calc R
H29B H 0.9641 0.1525 0.5696 0.042 Uiso 1 1 calc R
H29C H 0.9585 0.2849 0.5196 0.042 Uiso 1 1 calc R
N1 N 1.17324(17) 0.28559(19) 0.02994(13) 0.0402(4) Uani 1 1 d .
N2 N 0.43474(13) 0.31530(11) 0.21584(10) 0.0164(3) Uani 1 1 d .
N3 N 0.66026(13) 0.11874(12) 0.24558(10) 0.0174(3) Uani 1 1 d .
N4 N 0.51802(13) 0.43685(12) 0.33025(10) 0.0181(3) Uani 1 1 d .
N5 N 0.50017(13) 0.22187(12) 0.40882(10) 0.0168(3) Uani 1 1 d .
N6 N 0.76217(13) 0.23525(12) 0.38471(10) 0.0191(3) Uani 1 1 d .
B1 B 0.1759(2) 0.03274(18) 0.29392(18) 0.0283(4) Uani 1 1 d .
F1 F 0.08982(13) 0.01339(15) 0.22834(14) 0.0627(5) Uani 1 1 d .
F2 F 0.16292(14) -0.01900(12) 0.39581(12) 0.0565(4) Uani 1 1 d .
F3 F 0.30820(10) -0.01960(10) 0.26499(10) 0.0358(3) Uani 1 1 d .
F4 F 0.14258(11) 0.15563(10) 0.29071(9) 0.0343(3) Uani 1 1 d .
B2 B 0.0640(2) 0.4387(2) 0.7214(2) 0.0358(5) Uani 1 1 d .
F5 F 0.0458(2) 0.54776(14) 0.66004(14) 0.0821(6) Uani 1 1 d .
F6 F 0.04271(14) 0.36016(13) 0.66396(12) 0.0553(4) Uani 1 1 d .
F7 F 0.19167(13) 0.39086(15) 0.76467(12) 0.0557(4) Uani 1 1 d .
F8 F -0.02987(14) 0.45890(16) 0.80075(12) 0.0622(4) Uani 1 1 d .

loop_
_atom_site_aniso_label
_atom_site_aniso_U_11
_atom_site_aniso_U_22
_atom_site_aniso_U_33
_atom_site_aniso_U_23
_atom_site_aniso_U_13
_atom_site_aniso_U_12
Fe1 0.01483(11) 0.01517(11) 0.01529(12) -0.00316(8) 0.00073(8) -0.00751(8)
S1 0.01577(17) 0.01777(18) 0.01825(18) -0.00252(14) 0.00092(13) -0.00787(14)
C1 0.0267(9) 0.0393(10) 0.0221(8) 0.0007(7) 0.0006(7) -0.0179(8)
C2 0.0218(8) 0.0268(8) 0.0264(8) 0.0005(7) 0.0020(6) -0.0125(7)
C3 0.0156(7) 0.0250(8) 0.0229(8) -0.0005(6) 0.0002(6) -0.0083(6)
C4 0.0246(8) 0.0193(7) 0.0164(7) -0.0010(6) 0.0007(6) -0.0117(6)
C5 0.0274(9) 0.0288(9) 0.0234(8) -0.0056(7) 0.0056(7) -0.0131(7)
C6 0.0407(10) 0.0356(10) 0.0229(8) -0.0111(7) 0.0098(7) -0.0199(8)
C7 0.0472(11) 0.0386(10) 0.0175(8) -0.0047(7) 0.0020(7) -0.0288(9)
C8 0.0298(9) 0.0304(9) 0.0197(8) 0.0030(7) -0.0030(6) -0.0193(7)
C9 0.0247(8) 0.0204(7) 0.0157(7) 0.0025(6) -0.0006(6) -0.0127(6)
C10 0.0192(7) 0.0199(7) 0.0192(7) 0.0029(6) -0.0027(6) -0.0089(6)
C11 0.0225(7) 0.0199(7) 0.0185(7) -0.0009(6) -0.0017(6) -0.0139(6)
C12 0.0263(8) 0.0188(7) 0.0149(7) -0.0007(6) 0.0024(6) -0.0129(6)
C13 0.0374(10) 0.0261(8) 0.0236(8) -0.0075(7) 0.0036(7) -0.0190(7)
C14 0.0460(11) 0.0238(9) 0.0321(10) -0.0129(7) 0.0119(8) -0.0156(8)
C15 0.0321(9) 0.0211(8) 0.0303(9) -0.0047(7) 0.0077(7) -0.0055(7)
C16 0.0233(8) 0.0198(7) 0.0212(8) -0.0003(6) 0.0029(6) -0.0068(6)
C17 0.0151(7) 0.0196(7) 0.0223(8) -0.0018(6) 0.0030(6) -0.0069(6)
C18 0.0216(7) 0.0188(7) 0.0187(7) -0.0015(6) 0.0046(6) -0.0084(6)
C19 0.0262(8) 0.0207(8) 0.0251(8) -0.0016(6) 0.0086(7) -0.0055(7)
C20 0.0414(10) 0.0182(8) 0.0264(9) -0.0061(7) 0.0116(8) -0.0079(7)
C21 0.0431(10) 0.0222(8) 0.0253(9) -0.0086(7) 0.0082(7) -0.0183(8)
C22 0.0294(8) 0.0235(8) 0.0208(8) -0.0064(6) 0.0051(6) -0.0154(7)
C23 0.0207(7) 0.0189(7) 0.0207(7) -0.0042(6) 0.0025(6) -0.0111(6)
C24 0.0245(8) 0.0285(8) 0.0272(9) -0.0054(7) 0.0056(7) -0.0158(7)
C25 0.0337(9) 0.0306(9) 0.0248(8) -0.0054(7) 0.0082(7) -0.0219(8)
C26 0.0399(10) 0.0216(8) 0.0185(8) -0.0016(6) 0.0010(7) -0.0191(7)
C27 0.0272(8) 0.0169(7) 0.0201(8) -0.0052(6) -0.0005(6) -0.0107(6)
C28 0.0217(8) 0.0229(8) 0.0193(7) -0.0040(6) 0.0025(6) -0.0101(6)
C29 0.0237(8) 0.0379(10) 0.0256(9) -0.0058(7) -0.0051(7) -0.0137(7)
N1 0.0244(8) 0.0645(12) 0.0284(8) 0.0017(8) 0.0020(6) -0.0163(8)
N2 0.0178(6) 0.0163(6) 0.0165(6) -0.0005(5) 0.0006(5) -0.0090(5)
N3 0.0212(6) 0.0165(6) 0.0148(6) -0.0005(5) 0.0013(5) -0.0081(5)
N4 0.0210(6) 0.0179(6) 0.0179(6) -0.0038(5) 0.0042(5) -0.0101(5)
N5 0.0200(6) 0.0166(6) 0.0173(6) -0.0052(5) 0.0008(5) -0.0097(5)
N6 0.0206(6) 0.0204(6) 0.0184(6) -0.0040(5) 0.0022(5) -0.0098(5)
B1 0.0185(9) 0.0243(9) 0.0414(12) -0.0074(8) 0.0013(8) -0.0062(7)
F1 0.0246(6) 0.0722(10) 0.1034(12) -0.0562(9) -0.0002(7) -0.0141(6)
F2 0.0427(7) 0.0406(7) 0.0663(9) 0.0182(7) 0.0170(7) -0.0047(6)
F3 0.0191(5) 0.0357(6) 0.0520(7) -0.0127(5) 0.0042(5) -0.0074(4)
F4 0.0363(6) 0.0240(5) 0.0383(6) -0.0035(5) 0.0028(5) -0.0070(4)
B2 0.0354(11) 0.0278(10) 0.0422(13) -0.0074(9) -0.0097(9) -0.0077(9)
F5 0.1289(17) 0.0361(8) 0.0721(11) 0.0112(8) -0.0331(11) -0.0247(9)
F6 0.0513(8) 0.0555(8) 0.0730(10) -0.0358(8) 0.0051(7) -0.0254(7)
F7 0.0322(7) 0.0713(10) 0.0593(9) 0.0033(7) -0.0101(6) -0.0186(7)
F8 0.0375(7) 0.0904(12) 0.0536(9) -0.0275(8) -0.0034(6) -0.0103(7)

loop_
_atom_type_symbol
_atom_type_description
_atom_type_scat_dispersion_real
_atom_type_scat_dispersion_imag
_atom_type_scat_source
C C 0.0033 0.0016 'International Tables Vol C Tables 4.2.6.8 and 6.1.1.4'
H H 0.0000 0.0000 'International Tables Vol C Tables 4.2.6.8 and 6.1.1.4'
B B 0.0013 0.0007 'International Tables Vol C Tables 4.2.6.8 and 6.1.1.4'
F F 0.0171 0.0103 'International Tables Vol C Tables 4.2.6.8 and 6.1.1.4'
Fe Fe 0.3463 0.8444 'International Tables Vol C Tables 4.2.6.8 and 6.1.1.4'
N N 0.0061 0.0033 'International Tables Vol C Tables 4.2.6.8 and 6.1.1.4'
S S 0.1246 0.1234 'International Tables Vol C Tables 4.2.6.8 and 6.1.1.4'

loop_
_geom_angle_atom_site_label_1
_geom_angle_atom_site_label_2
_geom_angle_atom_site_label_3
_geom_angle
N6 Fe1 N4 94.41(6)
N6 Fe1 N3 97.35(6)
N4 Fe1 N3 168.23(6)
N6 Fe1 N5 94.24(5)
N4 Fe1 N5 86.41(5)
N3 Fe1 N5 92.09(5)
N6 Fe1 N2 175.10(5)
N4 Fe1 N2 83.35(5)
N3 Fe1 N2 84.88(5)
N5 Fe1 N2 81.29(5)
N6 Fe1 S1 93.13(4)
N4 Fe1 S1 87.26(4)
N3 Fe1 S1 92.70(4)
N5 Fe1 S1 170.63(4)
N2 Fe1 S1 91.12(4)
C4 S1 C3 103.90(8)
C4 S1 Fe1 103.60(5)
C3 S1 Fe1 115.81(6)
N1 C1 C2 177.9(2)
C1 C2 C3 111.15(14)
C1 C2 H2A 109.4
C3 C2 H2A 109.4
C1 C2 H2B 109.4
C3 C2 H2B 109.4
H2A C2 H2B 108.0
C2 C3 S1 109.01(11)
C2 C3 H3A 109.9
S1 C3 H3A 109.9
C2 C3 H3B 109.9
S1 C3 H3B 109.9
H3A C3 H3B 108.3
C5 C4 C9 120.74(15)
C5 C4 S1 124.33(13)
C9 C4 S1 114.91(12)
C6 C5 C4 119.57(17)
C6 C5 H5 120.2
C4 C5 H5 120.2
C7 C6 C5 120.15(17)
C7 C6 H6 119.9
C5 C6 H6 119.9
C6 C7 C8 120.30(16)
C6 C7 H7 119.9
C8 C7 H7 119.9
C7 C8 C9 120.58(16)
C7 C8 H8 119.7
C9 C8 H8 119.7
C8 C9 C4 118.57(15)
C8 C9 C10 120.95(15)
C4 C9 C10 120.32(14)
N2 C10 C9 110.40(12)
N2 C10 H10A 109.6
C9 C10 H10A 109.6
N2 C10 H10B 109.6
C9 C10 H10B 109.6
H10A C10 H10B 108.1
C12 C11 N2 109.58(12)
C12 C11 H11A 109.8
N2 C11 H11A 109.8
C12 C11 H11B 109.8
N2 C11 H11B 109.8
H11A C11 H11B 108.2
N3 C12 C13 121.69(15)
N3 C12 C11 116.05(13)
C13 C12 C11 122.23(15)
C14 C13 C12 119.06(17)
C14 C13 H13 120.5
C12 C13 H13 120.5
C15 C14 C13 119.21(16)
C15 C14 H14 120.4
C13 C14 H14 120.4
C14 C15 C16 119.23(17)
C14 C15 H15 120.4
C16 C15 H15 120.4
N3 C16 C15 122.06(16)
N3 C16 H16 119.0
C15 C16 H16 119.0
C23 C17 N2 106.16(12)
C23 C17 C18 104.93(13)
N2 C17 C18 106.14(12)
C23 C17 H17 113.0
N2 C17 H17 113.0
C18 C17 H17 113.0
N4 C18 C19 122.84(15)
N4 C18 C17 111.46(13)
C19 C18 C17 125.58(15)
C18 C19 C20 117.86(16)
C18 C19 H19 121.1
C20 C19 H19 121.1
C21 C20 C19 119.34(16)
C21 C20 H20 120.3
C19 C20 H20 120.3
C22 C21 C20 119.85(16)
C22 C21 H21 120.1
C20 C21 H21 120.1
N4 C22 C21 121.18(16)
N4 C22 H22 119.4
C21 C22 H22 119.4
N5 C23 C24 123.17(15)
N5 C23 C17 111.69(13)
C24 C23 C17 125.07(15)
C23 C24 C25 117.95(16)
C23 C24 H24 121.0
C25 C24 H24 121.0
C26 C25 C24 119.13(16)
C26 C25 H25 120.4
C24 C25 H25 120.4
C25 C26 C27 119.71(16)
C25 C26 H26 120.1
C27 C26 H26 120.1
N5 C27 C26 121.46(16)
N5 C27 H27 119.3
C26 C27 H27 119.3
N6 C28 C29 178.57(18)
C28 C29 H29A 109.5
C28 C29 H29B 109.5
H29A C29 H29B 109.5
C28 C29 H29C 109.5
H29A C29 H29C 109.5
H29B C29 H29C 109.5
C10 N2 C11 109.83(12)
C10 N2 C17 110.20(12)
C11 N2 C17 112.53(12)
C10 N2 Fe1 118.12(9)
C11 N2 Fe1 107.69(9)
C17 N2 Fe1 98.07(9)
C12 N3 C16 118.74(14)
C12 N3 Fe1 113.73(10)
C16 N3 Fe1 127.21(11)
C22 N4 C18 118.92(14)
C22 N4 Fe1 129.23(12)
C18 N4 Fe1 111.74(10)
C27 N5 C23 118.54(14)
C27 N5 Fe1 130.21(11)
C23 N5 Fe1 111.21(10)
C28 N6 Fe1 175.10(13)
F1 B1 F4 109.65(16)
F1 B1 F3 110.28(16)
F4 B1 F3 110.05(16)
F1 B1 F2 109.52(18)
F4 B1 F2 108.46(17)
F3 B1 F2 108.85(16)
F7 B2 F5 109.3(2)
F7 B2 F6 110.63(18)
F5 B2 F6 110.5(2)
F7 B2 F8 109.27(19)
F5 B2 F8 108.3(2)
F6 B2 F8 108.75(19)

loop_
_geom_bond_atom_site_label_1
_geom_bond_atom_site_label_2
_geom_bond_distance
Fe1 N6 1.9260(14)
Fe1 N4 1.9569(13)
Fe1 N3 1.9619(13)
Fe1 N5 1.9790(13)
Fe1 N2 1.9969(13)
Fe1 S1 2.2848(4)
S1 C4 1.7794(16)
S1 C3 1.7981(16)
C1 N1 1.140(2)
C1 C2 1.455(2)
C2 C3 1.536(2)
C2 H2A 0.9900
C2 H2B 0.9900
C3 H3A 0.9900
C3 H3B 0.9900
C4 C5 1.391(2)
C4 C9 1.399(2)
C5 C6 1.389(2)
C5 H5 0.9500
C6 C7 1.382(3)
C6 H6 0.9500
C7 C8 1.385(3)
C7 H7 0.9500
C8 C9 1.395(2)
C8 H8 0.9500
C9 C10 1.507(2)
C10 N2 1.5042(19)
C10 H10A 0.9900
C10 H10B 0.9900
C11 C12 1.502(2)
C11 N2 1.5044(19)
C11 H11A 0.9900
C11 H11B 0.9900
C12 N3 1.350(2)
C12 C13 1.392(2)
C13 C14 1.386(3)
C13 H13 0.9500
C14 C15 1.378(3)
C14 H14 0.9500
C15 C16 1.384(2)
C15 H15 0.9500
C16 N3 1.351(2)
C16 H16 0.9500
C17 C23 1.505(2)
C17 N2 1.5073(19)
C17 C18 1.515(2)
C17 H17 1.0000
C18 N4 1.349(2)
C18 C19 1.384(2)
C19 C20 1.387(3)
C19 H19 0.9500
C20 C21 1.384(3)
C20 H20 0.9500
C21 C22 1.379(2)
C21 H21 0.9500
C22 N4 1.345(2)
C22 H22 0.9500
C23 N5 1.356(2)
C23 C24 1.376(2)
C24 C25 1.389(3)
C24 H24 0.9500
C25 C26 1.384(3)
C25 H25 0.9500
C26 C27 1.386(2)
C26 H26 0.9500
C27 N5 1.336(2)
C27 H27 0.9500
C28 N6 1.139(2)
C28 C29 1.460(2)
C29 H29A 0.9800
C29 H29B 0.9800
C29 H29C 0.9800
B1 F1 1.381(2)
B1 F4 1.383(2)
B1 F3 1.386(2)
B1 F2 1.397(3)
B2 F7 1.371(3)
B2 F5 1.371(3)
B2 F6 1.381(3)
B2 F8 1.402(3)

loop_
_geom_torsion_atom_site_label_1
_geom_torsion_atom_site_label_2
_geom_torsion_atom_site_label_3
_geom_torsion_atom_site_label_4
_geom_torsion
N6 Fe1 S1 C4 138.99(7)
N4 Fe1 S1 C4 -126.74(7)
N3 Fe1 S1 C4 41.48(7)
N2 Fe1 S1 C4 -43.45(7)
N6 Fe1 S1 C3 25.94(7)
N4 Fe1 S1 C3 120.21(7)
N3 Fe1 S1 C3 -71.57(7)
N2 Fe1 S1 C3 -156.49(7)
C1 C2 C3 S1 -167.68(13)
C4 S1 C3 C2 75.95(13)
Fe1 S1 C3 C2 -171.17(10)
C3 S1 C4 C5 1.56(16)
Fe1 S1 C4 C5 -119.86(14)
C3 S1 C4 C9 -179.94(12)
Fe1 S1 C4 C9 58.64(12)
C9 C4 C5 C6 1.9(3)
S1 C4 C5 C6 -179.68(14)
C4 C5 C6 C7 0.8(3)
C5 C6 C7 C8 -1.9(3)
C6 C7 C8 C9 0.3(3)
C7 C8 C9 C4 2.4(2)
C7 C8 C9 C10 -172.94(15)
C5 C4 C9 C8 -3.5(2)
S1 C4 C9 C8 177.96(12)
C5 C4 C9 C10 171.88(15)
S1 C4 C9 C10 -6.68(19)
C8 C9 C10 N2 110.56(16)
C4 C9 C10 N2 -64.69(18)
N2 C11 C12 N3 25.73(18)
N2 C11 C12 C13 -156.28(15)
N3 C12 C13 C14 0.5(3)
C11 C12 C13 C14 -177.37(16)
C12 C13 C14 C15 -0.9(3)
C13 C14 C15 C16 0.5(3)
C14 C15 C16 N3 0.3(3)
C23 C17 C18 N4 68.99(16)
N2 C17 C18 N4 -43.16(17)
C23 C17 C18 C19 -107.04(18)
N2 C17 C18 C19 140.81(16)
N4 C18 C19 C20 0.0(3)
C17 C18 C19 C20 175.57(15)
C18 C19 C20 C21 0.1(3)
C19 C20 C21 C22 0.5(3)
C20 C21 C22 N4 -1.2(3)
N2 C17 C23 N5 38.44(16)
C18 C17 C23 N5 -73.69(15)
N2 C17 C23 C24 -144.55(15)
C18 C17 C23 C24 103.31(17)
N5 C23 C24 C25 -0.7(2)
C17 C23 C24 C25 -177.39(15)
C23 C24 C25 C26 -0.9(2)
C24 C25 C26 C27 1.4(2)
C25 C26 C27 N5 -0.3(2)
C9 C10 N2 C11 -56.03(16)
C9 C10 N2 C17 179.44(12)
C9 C10 N2 Fe1 67.96(14)
C12 C11 N2 C10 99.71(14)
C12 C11 N2 C17 -137.12(13)
C12 C11 N2 Fe1 -30.15(14)
C23 C17 N2 C10 179.68(12)
C18 C17 N2 C10 -69.03(15)
C23 C17 N2 C11 56.72(15)
C18 C17 N2 C11 168.01(12)
C23 C17 N2 Fe1 -56.30(12)
C18 C17 N2 Fe1 54.98(12)
N4 Fe1 N2 C10 76.31(11)
N3 Fe1 N2 C10 -103.42(11)
N5 Fe1 N2 C10 163.67(11)
S1 Fe1 N2 C10 -10.81(10)
N4 Fe1 N2 C11 -158.65(10)
N3 Fe1 N2 C11 21.62(10)
N5 Fe1 N2 C11 -71.29(10)
S1 Fe1 N2 C11 114.24(9)
N4 Fe1 N2 C17 -41.81(9)
N3 Fe1 N2 C17 138.46(9)
N5 Fe1 N2 C17 45.56(9)
S1 Fe1 N2 C17 -128.92(8)
C13 C12 N3 C16 0.4(2)
C11 C12 N3 C16 178.36(13)
C13 C12 N3 Fe1 174.26(12)
C11 C12 N3 Fe1 -7.74(17)
C15 C16 N3 C12 -0.8(2)
C15 C16 N3 Fe1 -173.77(13)
N6 Fe1 N3 C12 167.18(11)
N4 Fe1 N3 C12 -9.8(3)
N5 Fe1 N3 C12 72.63(11)
N2 Fe1 N3 C12 -8.43(11)
S1 Fe1 N3 C12 -99.31(10)
N6 Fe1 N3 C16 -19.53(14)
N4 Fe1 N3 C16 163.5(2)
N5 Fe1 N3 C16 -114.08(13)
N2 Fe1 N3 C16 164.86(14)
S1 Fe1 N3 C16 73.97(13)
C21 C22 N4 C18 1.3(2)
C21 C22 N4 Fe1 177.17(12)
C19 C18 N4 C22 -0.7(2)
C17 C18 N4 C22 -176.84(14)
C19 C18 N4 Fe1 -177.23(13)
C17 C18 N4 Fe1 6.61(16)
N6 Fe1 N4 C22 29.94(15)
N3 Fe1 N4 C22 -153.1(2)
N5 Fe1 N4 C22 123.93(14)
N2 Fe1 N4 C22 -154.44(15)
S1 Fe1 N4 C22 -62.99(14)
N6 Fe1 N4 C18 -153.95(11)
N3 Fe1 N4 C18 23.0(3)
N5 Fe1 N4 C18 -59.97(11)
N2 Fe1 N4 C18 21.67(11)
S1 Fe1 N4 C18 113.12(10)
C26 C27 N5 C23 -1.3(2)
C26 C27 N5 Fe1 176.19(11)
C24 C23 N5 C27 1.9(2)
C17 C23 N5 C27 178.92(13)
C24 C23 N5 Fe1 -176.11(13)
C17 C23 N5 Fe1 0.96(15)
N6 Fe1 N5 C27 -28.01(14)
N4 Fe1 N5 C27 -122.17(14)
N3 Fe1 N5 C27 69.52(14)
N2 Fe1 N5 C27 154.01(14)
N6 Fe1 N5 C23 149.64(10)
N4 Fe1 N5 C23 55.48(10)
N3 Fe1 N5 C23 -112.83(10)
N2 Fe1 N5 C23 -28.34(10)
